data_7222486
loop_
_publ_author_name
'Massoud, Salah S.'
'Junk, Thomas'
'Louka, Febee R.'
'Herchel, Radovan'
'Travnicek, Zdenek'
'Fischer, Roland'
'Mautner, Franz Andreas'

_publ_section_title
;
 Synthesis, structure and magnetic characterization of dinuclear
 copper(II) complexes bridged by bicompartmental phenolate
;
_journal_name_full 'RSC Adv.'
_journal_paper_doi 10.1039/C5RA19358C
_journal_year 2015
_chemical_formula_moiety 'C44 H40 Cl Cu2 N6 O5 P, 2(Cl O4)'
_chemical_formula_sum 'C44 H40 Cl3 Cu2 N6 O13 P'
_chemical_formula_weight 1125.24
_chemical_name_common '[Cu2(L-Cl-O)(Mu2-PO2(OC6H5)2](ClO4)2'
_chemical_name_systematic
; 
 ? 
;
_space_group_IT_number 14
_symmetry_cell_setting monoclinic
_symmetry_space_group_name_Hall '-P 2ybc'
_symmetry_space_group_name_H-M 'P 1 21/c 1'
_atom_sites_solution_hydrogens geom
_atom_sites_solution_primary direct
_atom_sites_solution_secondary difmap
_audit_creation_method SHELXL
_audit_update_record
;
2015-04-20 deposited with the CCDC.
2015-10-07 downloaded from the CCDC.
;
_cell_angle_alpha 90.00
_cell_angle_beta 103.104(5)
_cell_angle_gamma 90.00
_cell_formula_units_Z 4
_cell_length_a 9.9409(11)
_cell_length_b 42.116(5)
_cell_length_c 10.8358(10)
_cell_measurement_reflns_used 6114
_cell_measurement_temperature 100(2)
_cell_measurement_theta_max 25.29
_cell_measurement_theta_min 2.16
_cell_volume 4418.5(8)
_computing_cell_refinement 'Bruker SAINT'
_computing_data_collection 'Bruker APEX2'
_computing_data_reduction 'Bruker SAINT'
_computing_structure_refinement 'SHELXL-97 (Sheldrick, 2008)'
_computing_structure_solution 'SHELXS-97 (Sheldrick, 2008)'
_diffrn_ambient_temperature 100(2)
_diffrn_measured_fraction_theta_full 0.995
_diffrn_measured_fraction_theta_max 0.995
_diffrn_measurement_device_type 'Bruker APEX-II CCD'
_diffrn_measurement_method \w-scans
_diffrn_radiation_monochromator graphite
_diffrn_radiation_source 'fine-focus sealed tube'
_diffrn_radiation_type MoK\a
_diffrn_radiation_wavelength 0.71073
_diffrn_reflns_av_R_equivalents 0.0994
_diffrn_reflns_av_sigmaI/netI 0.0810
_diffrn_reflns_limit_h_max 11
_diffrn_reflns_limit_h_min -11
_diffrn_reflns_limit_k_max 50
_diffrn_reflns_limit_k_min -50
_diffrn_reflns_limit_l_max 13
_diffrn_reflns_limit_l_min -12
_diffrn_reflns_number 69771
_diffrn_reflns_theta_full 25.30
_diffrn_reflns_theta_max 25.30
_diffrn_reflns_theta_min 0.97
_exptl_absorpt_coefficient_mu 1.256
_exptl_absorpt_correction_T_max 0.8148
_exptl_absorpt_correction_T_min 0.7199
_exptl_absorpt_correction_type multi-scan
_exptl_absorpt_process_details SADABS
_exptl_crystal_colour yellow
_exptl_crystal_density_diffrn 1.691
_exptl_crystal_density_method 'not measured'
_exptl_crystal_description prism
_exptl_crystal_F_000 2296
_exptl_crystal_size_max 0.28
_exptl_crystal_size_mid 0.23
_exptl_crystal_size_min 0.17
_refine_diff_density_max 1.459
_refine_diff_density_min -0.781
_refine_diff_density_rms 0.141
_refine_ls_extinction_method none
_refine_ls_goodness_of_fit_ref 1.348
_refine_ls_matrix_type full
_refine_ls_number_parameters 622
_refine_ls_number_reflns 7989
_refine_ls_number_restraints 0
_refine_ls_restrained_S_all 1.353
_refine_ls_R_factor_all 0.1033
_refine_ls_R_factor_gt 0.0764
_refine_ls_shift/su_max 0.003
_refine_ls_shift/su_mean 0.000
_refine_ls_structure_factor_coef Fsqd
_refine_ls_weighting_details 'calc w=1/[\s^2^(Fo^2^)+(0.0567P)^2^+32.5528P] where P=(Fo^2^+2Fc^2^)/3'
_refine_ls_weighting_scheme calc
_refine_ls_wR_factor_gt 0.2040
_refine_ls_wR_factor_ref 0.2165
_reflns_number_gt 5971
_reflns_number_total 7989
_reflns_threshold_expression >2sigma(I)
_cod_data_source_file c5ra19358c2.cif
_cod_data_source_block rf2746
_cod_depositor_comments
;
The following automatic conversions were performed:

'_symmetry_cell_setting' value 'Monoclinic' changed to 'monoclinic'
according to
/usr/data/users/saulius/crontab/automatic-downloads/rss-feeds/RSC/lib/dictionaries/cif_core.dic
dictionary named 'cif_core.dic' version 2.4.2 from 2011-04-26.

Automatic conversion script
Id: cif_fix_values 3271 2015-04-21 07:52:19Z andrius 
;
_cod_original_sg_symbol_H-M 'P 21/c'
_cod_database_code 7222486

loop_
_symmetry_equiv_pos_as_xyz
'x, y, z'
'-x, y+1/2, -z+1/2'
'-x, -y, -z'
'x, -y-1/2, z-1/2'

loop_
_atom_site_label
_atom_site_type_symbol
_atom_site_fract_x
_atom_site_fract_y
_atom_site_fract_z
_atom_site_U_iso_or_equiv
_atom_site_adp_type
_atom_site_occupancy
_atom_site_calc_flag
_atom_site_refinement_flags
Cu1 Cu 0.93797(6) 0.122824(14) 0.08864(6) 0.01140(15) Uani 1 d .
Cu2 Cu 0.57273(6) 0.116889(14) -0.03866(6) 0.01152(15) Uani 1 d .
O1 O 0.7469(3) 0.14105(8) 0.0215(3) 0.0121(8) Uani 1 d .
N1 N 0.9908(4) 0.15703(10) 0.2235(4) 0.0122(10) Uani 1 d .
N2 N 1.0187(4) 0.15512(10) -0.0289(4) 0.0128(10) Uani 1 d .
N3 N 1.1068(4) 0.10195(10) 0.1962(4) 0.0138(11) Uani 1 d .
N4 N 0.4843(4) 0.15127(10) -0.1658(4) 0.0131(10) Uani 1 d .
N5 N 0.4820(4) 0.14435(10) 0.0916(4) 0.0138(11) Uani 1 d .
N6 N 0.4061(4) 0.09242(10) -0.1284(4) 0.0140(11) Uani 1 d .
O10 O 0.8981(3) 0.08476(8) -0.0173(3) 0.0153(9) Uani 1 d .
O11 O 0.6617(3) 0.07622(8) 0.0302(3) 0.0142(9) Uani 1 d .
P4 P 0.77932(13) 0.06313(3) -0.01870(13) 0.0128(3) Uani 1 d .
O12 O 0.7315(4) 0.05050(8) -0.1597(3) 0.0160(9) Uani 1 d .
O13 O 0.8318(4) 0.03075(8) 0.0533(3) 0.0159(9) Uani 1 d .
Cl1 Cl 0.71748(16) 0.28069(3) 0.01884(16) 0.0311(4) Uani 1 d .
C1 C 0.7365(5) 0.17339(12) 0.0220(5) 0.0135(12) Uani 1 d .
C2 C 0.7938(5) 0.19094(12) 0.1296(5) 0.0142(13) Uani 1 d .
C5 C 0.6624(5) 0.22265(13) -0.0886(6) 0.0191(14) Uani 1 d .
H5 H 0.6171 0.2336 -0.1631 0.023 Uiso 1 calc R
C7 C 0.8673(5) 0.17391(12) 0.2480(5) 0.0138(12) Uani 1 d .
H7A H 0.8966 0.1894 0.3177 0.017 Uiso 1 calc R
H7B H 0.8040 0.1584 0.2739 0.017 Uiso 1 calc R
C3 C 0.7865(5) 0.22366(12) 0.1288(5) 0.0167(13) Uani 1 d .
H3 H 0.8258 0.2354 0.2032 0.020 Uiso 1 calc R
C6 C 0.6692(5) 0.18947(12) -0.0876(5) 0.0153(13) Uani 1 d .
C4 C 0.7222(5) 0.23932(12) 0.0198(6) 0.0184(14) Uani 1 d .
C9 C 1.1575(5) 0.11631(12) 0.3080(5) 0.0149(13) Uani 1 d .
C11 C 1.3575(6) 0.08341(13) 0.3460(5) 0.0215(14) Uani 1 d .
H11 H 1.4452 0.0774 0.3958 0.026 Uiso 1 calc R
C8 C 1.0644(5) 0.14097(12) 0.3427(5) 0.0165(13) Uani 1 d .
H8A H 0.9969 0.1309 0.3851 0.020 Uiso 1 calc R
H8B H 1.1191 0.1566 0.4015 0.020 Uiso 1 calc R
C13 C 1.1773(5) 0.07803(13) 0.1609(5) 0.0181(14) Uani 1 d .
H13 H 1.1410 0.0676 0.0827 0.022 Uiso 1 calc R
C12 C 1.3020(6) 0.06798(14) 0.2352(6) 0.0225(15) Uani 1 d .
H12 H 1.3489 0.0504 0.2093 0.027 Uiso 1 calc R
C10 C 1.2840(5) 0.10790(13) 0.3845(5) 0.0196(14) Uani 1 d .
H10 H 1.3195 0.1188 0.4619 0.023 Uiso 1 calc R
C14 C 1.0873(5) 0.17937(13) 0.1787(5) 0.0162(13) Uani 1 d .
H14A H 1.1833 0.1718 0.2096 0.019 Uiso 1 calc R
H14B H 1.0802 0.2006 0.2158 0.019 Uiso 1 calc R
C19 C 0.9928(5) 0.15571(14) -0.1564(6) 0.0231(15) Uani 1 d .
H19 H 0.9621 0.1368 -0.2022 0.028 Uiso 1 calc R
C16 C 1.0717(5) 0.21034(13) -0.0274(6) 0.0246(15) Uani 1 d .
H16 H 1.0974 0.2293 0.0194 0.030 Uiso 1 calc R
C15 C 1.0564(5) 0.18221(12) 0.0355(5) 0.0158(13) Uani 1 d .
C17 C 1.0497(6) 0.21058(14) -0.1572(6) 0.0246(15) Uani 1 d .
H17 H 1.0619 0.2295 -0.2011 0.029 Uiso 1 calc R
C18 C 1.0097(5) 0.18289(14) -0.2226(6) 0.0236(15) Uani 1 d .
H18 H 0.9938 0.1825 -0.3124 0.028 Uiso 1 calc R
C22 C 0.4326(5) 0.17186(12) 0.0346(5) 0.0138(12) Uani 1 d .
C23 C 0.4180(5) 0.19874(13) 0.1051(5) 0.0173(14) Uani 1 d .
H23 H 0.3845 0.2180 0.0638 0.021 Uiso 1 calc R
C21 C 0.3895(5) 0.17073(13) -0.1076(5) 0.0180(14) Uani 1 d .
H21A H 0.2951 0.1618 -0.1326 0.022 Uiso 1 calc R
H21B H 0.3864 0.1926 -0.1412 0.022 Uiso 1 calc R
C26 C 0.5170(5) 0.14318(13) 0.2181(5) 0.0184(14) Uani 1 d .
H26 H 0.5524 0.1239 0.2578 0.022 Uiso 1 calc R
C25 C 0.5038(6) 0.16890(14) 0.2932(5) 0.0205(13) Uani 1 d .
H25 H 0.5292 0.1673 0.3829 0.025 Uiso 1 calc R
C24 C 0.4525(6) 0.19713(14) 0.2348(6) 0.0247(15) Uani 1 d .
H24 H 0.4415 0.2152 0.2843 0.030 Uiso 1 calc R
C20 C 0.5942(5) 0.17106(13) -0.2023(5) 0.0168(13) Uani 1 d .
H20A H 0.5520 0.1859 -0.2710 0.020 Uiso 1 calc R
H20B H 0.6600 0.1572 -0.2334 0.020 Uiso 1 calc R
C32 C 0.3579(5) 0.06646(12) -0.0860(5) 0.0172(13) Uani 1 d .
H32 H 0.4122 0.0562 -0.0135 0.021 Uiso 1 calc R
C28 C 0.3321(5) 0.10660(12) -0.2336(5) 0.0137(12) Uani 1 d .
C27 C 0.4022(5) 0.13440(13) -0.2778(5) 0.0164(13) Uani 1 d .
H27A H 0.4634 0.1270 -0.3324 0.020 Uiso 1 calc R
H27B H 0.3325 0.1489 -0.3280 0.020 Uiso 1 calc R
C29 C 0.2026(5) 0.09562(13) -0.2946(5) 0.0174(13) Uani 1 d .
H29 H 0.1502 0.1063 -0.3670 0.021 Uiso 1 calc R
C31 C 0.2314(6) 0.05362(13) -0.1429(5) 0.0206(14) Uani 1 d .
H31 H 0.1996 0.0347 -0.1109 0.025 Uiso 1 calc R
C30 C 0.1518(6) 0.06878(13) -0.2472(5) 0.0182(13) Uani 1 d .
H30 H 0.0629 0.0608 -0.2862 0.022 Uiso 1 calc R
C33 C 0.6138(5) 0.03264(12) -0.2103(5) 0.0149(13) Uani 1 d .
C38 C 0.5660(5) 0.00866(12) -0.1434(5) 0.0166(13) Uani 1 d .
H38 H 0.6105 0.0043 -0.0579 0.020 Uiso 1 calc R
C36 C 0.3878(6) -0.00265(14) -0.3285(5) 0.0196(14) Uani 1 d .
H36 H 0.3113 -0.0151 -0.3702 0.024 Uiso 1 calc R
C39 C 0.9145(5) 0.02976(12) 0.1781(5) 0.0162(13) Uani 1 d .
C44 C 0.8909(5) 0.04946(12) 0.2715(5) 0.0170(13) Uani 1 d .
H44 H 0.8181 0.0646 0.2543 0.020 Uiso 1 calc R
C41 C 1.1001(6) 0.00449(14) 0.3207(6) 0.0223(15) Uani 1 d .
H41 H 1.1710 -0.0111 0.3379 0.027 Uiso 1 calc R
C34 C 0.5496(6) 0.03978(14) -0.3336(6) 0.0247(15) Uani 1 d .
H34 H 0.5823 0.0566 -0.3775 0.030 Uiso 1 calc R
C37 C 0.4512(5) -0.00883(13) -0.2045(6) 0.0194(14) Uani 1 d .
H37 H 0.4164 -0.0252 -0.1600 0.023 Uiso 1 calc R
C40 C 1.0179(5) 0.00734(13) 0.2000(5) 0.0177(13) Uani 1 d .
H40 H 1.0325 -0.0059 0.1334 0.021 Uiso 1 calc R
C43 C 0.9753(6) 0.04685(13) 0.3915(6) 0.0222(15) Uani 1 d .
H43 H 0.9618 0.0606 0.4570 0.027 Uiso 1 calc R
C35 C 0.4356(6) 0.02177(15) -0.3924(6) 0.0283(15) Uani 1 d .
H35 H 0.3901 0.0263 -0.4775 0.034 Uiso 1 calc R
C42 C 1.0791(6) 0.02435(14) 0.4170(6) 0.0263(16) Uani 1 d .
H42 H 1.1359 0.0225 0.4999 0.032 Uiso 1 calc R
Cl2 Cl 0.76040(14) 0.11101(4) 0.53056(14) 0.0274(4) Uani 1 d .
O2 O 0.7492(6) 0.10049(16) 0.4046(6) 0.081(2) Uani 1 d .
O3 O 0.6308(5) 0.11342(13) 0.5589(6) 0.0596(17) Uani 1 d .
O4 O 0.8508(6) 0.09164(15) 0.6186(5) 0.0662(18) Uani 1 d .
O5 O 0.8140(8) 0.14246(17) 0.5369(8) 0.102(3) Uani 1 d .
Cl3 Cl 0.27019(14) 0.21411(3) 0.51784(13) 0.0185(3) Uani 1 d .
O6 O 0.3312(4) 0.18403(9) 0.4988(4) 0.0268(11) Uani 1 d .
O7 O 0.2966(4) 0.23646(9) 0.4282(4) 0.0283(11) Uani 1 d .
O8 O 0.1241(4) 0.21011(10) 0.5021(5) 0.0396(13) Uani 1 d .
O9 O 0.3277(5) 0.22528(10) 0.6427(4) 0.0354(12) Uani 1 d .

loop_
_atom_site_aniso_label
_atom_site_aniso_U_11
_atom_site_aniso_U_22
_atom_site_aniso_U_33
_atom_site_aniso_U_23
_atom_site_aniso_U_13
_atom_site_aniso_U_12
Cu1 0.0083(3) 0.0111(3) 0.0132(3) -0.0007(2) -0.0009(2) -0.0009(2)
Cu2 0.0085(3) 0.0102(3) 0.0140(3) -0.0002(2) -0.0013(2) 0.0003(2)
O1 0.0102(16) 0.0109(17) 0.0145(18) 0.0006(14) 0.0011(14) 0.0006(14)
N1 0.012(2) 0.011(2) 0.012(2) -0.0008(17) -0.0008(17) -0.0003(17)
N2 0.0115(17) 0.0180(18) 0.0105(18) 0.0022(15) 0.0060(14) 0.0000(15)
N3 0.012(2) 0.016(2) 0.013(2) -0.0008(18) 0.0006(18) -0.0011(17)
N4 0.012(2) 0.017(2) 0.009(2) 0.0011(18) 0.0010(17) -0.0025(17)
N5 0.0093(19) 0.016(2) 0.016(2) -0.0014(18) 0.0020(18) -0.0023(17)
N6 0.012(2) 0.016(2) 0.013(2) -0.0044(18) 0.0014(18) 0.0017(17)
O10 0.0124(17) 0.0132(18) 0.0190(19) -0.0029(15) 0.0010(15) -0.0002(14)
O11 0.0127(17) 0.0140(18) 0.0139(18) 0.0024(15) -0.0009(15) 0.0001(14)
P4 0.0108(6) 0.0115(6) 0.0143(7) -0.0019(5) -0.0007(5) 0.0008(5)
O12 0.0157(17) 0.0163(18) 0.0144(19) -0.0032(15) 0.0001(15) -0.0031(15)
O13 0.0154(17) 0.0121(18) 0.0169(19) -0.0004(15) -0.0029(15) 0.0012(14)
Cl1 0.0335(8) 0.0105(6) 0.0426(9) 0.0016(6) -0.0056(7) 0.0018(6)
C1 0.007(2) 0.014(2) 0.020(2) 0.001(2) 0.0026(19) -0.0013(18)
C2 0.007(2) 0.013(2) 0.023(3) 0.003(2) 0.005(2) -0.0001(19)
C5 0.014(2) 0.016(3) 0.026(3) 0.009(2) 0.001(2) 0.000(2)
C7 0.014(2) 0.012(2) 0.015(3) -0.004(2) 0.004(2) -0.001(2)
C3 0.014(2) 0.015(3) 0.019(3) -0.004(2) 0.000(2) -0.001(2)
C6 0.010(2) 0.015(3) 0.020(3) 0.003(2) 0.002(2) 0.000(2)
C4 0.015(2) 0.010(3) 0.028(3) 0.001(2) 0.001(2) 0.000(2)
C9 0.013(2) 0.014(3) 0.016(3) 0.004(2) 0.001(2) -0.002(2)
C11 0.015(3) 0.024(3) 0.023(3) 0.009(2) -0.001(2) 0.006(2)
C8 0.016(3) 0.017(3) 0.014(3) -0.001(2) -0.003(2) -0.002(2)
C13 0.014(2) 0.018(3) 0.022(3) -0.004(2) 0.003(2) -0.002(2)
C12 0.015(3) 0.022(3) 0.030(3) 0.000(3) 0.004(2) 0.003(2)
C10 0.015(3) 0.022(3) 0.018(3) 0.004(2) -0.005(2) -0.003(2)
C14 0.010(2) 0.016(3) 0.022(3) -0.002(2) 0.001(2) -0.002(2)
C19 0.009(2) 0.022(3) 0.037(4) 0.001(3) 0.004(2) 0.002(2)
C16 0.013(3) 0.016(3) 0.043(4) 0.006(3) 0.002(3) -0.001(2)
C15 0.005(2) 0.015(2) 0.025(3) 0.001(2) 0.000(2) 0.0013(18)
C17 0.014(3) 0.029(3) 0.030(3) 0.017(3) 0.004(2) 0.002(2)
C18 0.011(2) 0.036(3) 0.025(3) 0.009(3) 0.005(2) 0.003(2)
C22 0.008(2) 0.016(3) 0.017(3) 0.003(2) 0.001(2) -0.001(2)
C23 0.007(2) 0.016(3) 0.029(3) 0.000(2) 0.004(2) -0.001(2)
C21 0.011(2) 0.017(3) 0.022(3) -0.004(2) -0.004(2) 0.002(2)
C26 0.009(2) 0.019(3) 0.026(3) 0.001(2) 0.002(2) -0.004(2)
C25 0.019(2) 0.030(3) 0.013(2) 0.002(2) 0.004(2) -0.005(2)
C24 0.014(3) 0.024(3) 0.035(4) -0.010(3) 0.003(3) -0.003(2)
C20 0.015(2) 0.017(3) 0.017(3) 0.006(2) 0.001(2) -0.004(2)
C32 0.019(3) 0.011(2) 0.021(3) 0.002(2) 0.002(2) 0.003(2)
C28 0.016(2) 0.019(3) 0.007(2) -0.002(2) 0.003(2) 0.002(2)
C27 0.017(3) 0.018(3) 0.013(3) -0.001(2) 0.001(2) -0.002(2)
C29 0.011(2) 0.028(3) 0.012(3) -0.004(2) -0.001(2) 0.000(2)
C31 0.021(3) 0.020(3) 0.019(3) -0.001(2) 0.003(2) -0.005(2)
C30 0.017(2) 0.026(3) 0.012(2) -0.004(2) 0.006(2) -0.004(2)
C33 0.010(2) 0.014(3) 0.020(3) -0.002(2) 0.000(2) 0.000(2)
C38 0.015(2) 0.016(3) 0.016(3) -0.002(2) -0.002(2) 0.002(2)
C36 0.018(3) 0.026(3) 0.014(3) -0.004(2) 0.002(2) -0.003(2)
C39 0.012(2) 0.018(3) 0.017(3) 0.005(2) 0.000(2) -0.003(2)
C44 0.014(2) 0.015(3) 0.021(3) 0.006(2) 0.001(2) -0.001(2)
C41 0.014(3) 0.022(3) 0.030(3) 0.008(3) 0.002(2) 0.005(2)
C34 0.021(3) 0.025(3) 0.024(3) 0.004(3) -0.003(3) -0.004(2)
C37 0.017(3) 0.013(3) 0.028(3) -0.001(2) 0.005(2) 0.003(2)
C40 0.017(3) 0.017(3) 0.019(3) -0.002(2) 0.004(2) 0.001(2)
C43 0.024(3) 0.020(3) 0.020(3) 0.004(2) 0.000(2) -0.003(2)
C35 0.026(3) 0.037(3) 0.018(3) 0.003(2) -0.003(2) -0.006(2)
C42 0.019(3) 0.029(3) 0.028(3) 0.011(3) -0.002(3) 0.001(2)
Cl2 0.0154(6) 0.0468(9) 0.0192(7) 0.0001(7) 0.0023(5) 0.0025(6)
O2 0.084(3) 0.102(4) 0.045(3) -0.027(3) -0.013(3) 0.065(3)
O3 0.029(2) 0.064(4) 0.095(4) 0.006(3) 0.032(3) 0.006(2)
O4 0.066(3) 0.088(4) 0.038(3) 0.006(3) -0.004(3) 0.040(3)
O5 0.109(4) 0.084(4) 0.114(5) 0.018(4) 0.026(4) -0.059(4)
Cl3 0.0232(6) 0.0142(6) 0.0187(6) -0.0011(5) 0.0062(5) 0.0012(5)
O6 0.027(2) 0.017(2) 0.035(2) 0.0022(18) 0.0052(19) 0.0040(17)
O7 0.048(2) 0.020(2) 0.022(2) 0.0053(17) 0.0185(19) 0.0069(19)
O8 0.026(2) 0.026(2) 0.069(3) -0.009(2) 0.016(2) -0.0021(19)
O9 0.059(3) 0.030(2) 0.017(2) 0.0038(19) 0.008(2) -0.002(2)

loop_
_atom_type_symbol
_atom_type_description
_atom_type_scat_dispersion_real
_atom_type_scat_dispersion_imag
_atom_type_scat_source
C C 0.0033 0.0016 'International Tables Vol C Tables 4.2.6.8 and 6.1.1.4'
H H 0.0000 0.0000 'International Tables Vol C Tables 4.2.6.8 and 6.1.1.4'
N N 0.0061 0.0033 'International Tables Vol C Tables 4.2.6.8 and 6.1.1.4'
P P 0.1023 0.0942 'International Tables Vol C Tables 4.2.6.8 and 6.1.1.4'
Cu Cu 0.3201 1.2651 'International Tables Vol C Tables 4.2.6.8 and 6.1.1.4'
Cl Cl 0.1484 0.1585 'International Tables Vol C Tables 4.2.6.8 and 6.1.1.4'
O O 0.0106 0.0060 'International Tables Vol C Tables 4.2.6.8 and 6.1.1.4'

loop_
_geom_angle_atom_site_label_1
_geom_angle_atom_site_label_2
_geom_angle_atom_site_label_3
_geom_angle
O10 Cu1 N3 90.77(16)
O10 Cu1 O1 92.92(14)
N3 Cu1 O1 164.48(17)
O10 Cu1 N1 170.17(16)
N3 Cu1 N1 81.24(17)
O1 Cu1 N1 93.33(15)
O10 Cu1 N2 102.98(16)
N3 Cu1 N2 104.25(17)
O1 Cu1 N2 89.61(15)
N1 Cu1 N2 84.64(17)
O1 Cu2 O11 92.16(14)
O1 Cu2 N6 170.07(17)
O11 Cu2 N6 89.28(15)
O1 Cu2 N4 93.88(15)
O11 Cu2 N4 160.56(16)
N6 Cu2 N4 81.73(17)
O1 Cu2 N5 88.46(15)
O11 Cu2 N5 115.38(16)
N6 Cu2 N5 99.79(17)
N4 Cu2 N5 83.27(17)
C1 O1 Cu2 116.8(3)
C1 O1 Cu1 116.2(3)
Cu2 O1 Cu1 126.90(17)
C7 N1 C8 108.8(4)
C7 N1 C14 111.7(4)
C8 N1 C14 109.9(4)
C7 N1 Cu1 112.1(3)
C8 N1 Cu1 107.2(3)
C14 N1 Cu1 107.0(3)
C15 N2 C19 118.8(5)
C15 N2 Cu1 109.2(3)
C19 N2 Cu1 127.7(4)
C13 N3 C9 119.0(4)
C13 N3 Cu1 126.0(4)
C9 N3 Cu1 114.7(3)
C27 N4 C21 109.1(4)
C27 N4 C20 110.5(4)
C21 N4 C20 112.0(4)
C27 N4 Cu2 106.5(3)
C21 N4 Cu2 108.6(3)
C20 N4 Cu2 110.0(3)
C26 N5 C22 118.9(5)
C26 N5 Cu2 126.7(3)
C22 N5 Cu2 108.7(3)
C32 N6 C28 119.4(4)
C32 N6 Cu2 125.7(3)
C28 N6 Cu2 114.5(3)
P4 O10 Cu1 124.1(2)
P4 O11 Cu2 120.1(2)
O10 P4 O11 117.0(2)
O10 P4 O12 106.2(2)
O11 P4 O12 112.2(2)
O10 P4 O13 110.30(19)
O11 P4 O13 109.7(2)
O12 P4 O13 100.21(19)
C33 O12 P4 127.0(4)
C39 O13 P4 123.1(3)
O1 C1 C2 121.1(4)
O1 C1 C6 120.1(4)
C2 C1 C6 118.8(5)
C3 C2 C1 121.0(5)
C3 C2 C7 119.7(5)
C1 C2 C7 119.3(4)
C4 C5 C6 119.3(5)
C4 C5 H5 120.3
C6 C5 H5 120.3
N1 C7 C2 109.5(4)
N1 C7 H7A 109.8
C2 C7 H7A 109.8
N1 C7 H7B 109.8
C2 C7 H7B 109.8
H7A C7 H7B 108.2
C4 C3 C2 119.8(5)
C4 C3 H3 120.1
C2 C3 H3 120.1
C1 C6 C5 120.2(5)
C1 C6 C20 120.1(5)
C5 C6 C20 119.5(5)
C3 C4 C5 120.8(5)
C3 C4 Cl1 119.4(4)
C5 C4 Cl1 119.8(4)
N3 C9 C10 121.9(5)
N3 C9 C8 114.3(4)
C10 C9 C8 123.8(5)
C12 C11 C10 119.0(5)
C12 C11 H11 120.5
C10 C11 H11 120.5
N1 C8 C9 107.9(4)
N1 C8 H8A 110.1
C9 C8 H8A 110.1
N1 C8 H8B 110.1
C9 C8 H8B 110.1
H8A C8 H8B 108.4
N3 C13 C12 121.7(5)
N3 C13 H13 119.1
C12 C13 H13 119.1
C11 C12 C13 119.7(5)
C11 C12 H12 120.1
C13 C12 H12 120.1
C11 C10 C9 118.7(5)
C11 C10 H10 120.7
C9 C10 H10 120.7
N1 C14 C15 112.6(4)
N1 C14 H14A 109.1
C15 C14 H14A 109.1
N1 C14 H14B 109.1
C15 C14 H14B 109.1
H14A C14 H14B 107.8
N2 C19 C18 122.0(5)
N2 C19 H19 119.0
C18 C19 H19 119.0
C17 C16 C15 119.9(5)
C17 C16 H16 120.1
C15 C16 H16 120.1
N2 C15 C16 121.1(5)
N2 C15 C14 115.6(5)
C16 C15 C14 123.3(5)
C18 C17 C16 118.8(5)
C18 C17 H17 120.6
C16 C17 H17 120.6
C17 C18 C19 119.3(6)
C17 C18 H18 120.3
C19 C18 H18 120.3
N5 C22 C23 121.3(5)
N5 C22 C21 115.5(5)
C23 C22 C21 123.2(5)
C24 C23 C22 119.3(5)
C24 C23 H23 120.3
C22 C23 H23 120.3
N4 C21 C22 112.9(4)
N4 C21 H21A 109.0
C22 C21 H21A 109.0
N4 C21 H21B 109.0
C22 C21 H21B 109.0
H21A C21 H21B 107.8
N5 C26 C25 122.6(5)
N5 C26 H26 118.7
C25 C26 H26 118.7
C26 C25 C24 118.6(5)
C26 C25 H25 120.7
C24 C25 H25 120.7
C23 C24 C25 119.3(5)
C23 C24 H24 120.3
C25 C24 H24 120.3
N4 C20 C6 108.8(4)
N4 C20 H20A 109.9
C6 C20 H20A 109.9
N4 C20 H20B 109.9
C6 C20 H20B 109.9
H20A C20 H20B 108.3
N6 C32 C31 122.4(5)
N6 C32 H32 118.8
C31 C32 H32 118.8
N6 C28 C29 121.7(5)
N6 C28 C27 114.4(4)
C29 C28 C27 123.9(5)
N4 C27 C28 108.9(4)
N4 C27 H27A 109.9
C28 C27 H27A 109.9
N4 C27 H27B 109.9
C28 C27 H27B 109.9
H27A C27 H27B 108.3
C28 C29 C30 118.3(5)
C28 C29 H29 120.9
C30 C29 H29 120.9
C32 C31 C30 118.7(5)
C32 C31 H31 120.7
C30 C31 H31 120.7
C31 C30 C29 119.5(5)
C31 C30 H30 120.3
C29 C30 H30 120.3
C34 C33 C38 121.8(5)
C34 C33 O12 115.3(5)
C38 C33 O12 122.9(5)
C33 C38 C37 118.5(5)
C33 C38 H38 120.8
C37 C38 H38 120.8
C37 C36 C35 119.9(5)
C37 C36 H36 120.1
C35 C36 H36 120.1
C44 C39 C40 122.3(5)
C44 C39 O13 121.9(5)
C40 C39 O13 115.8(5)
C39 C44 C43 118.5(5)
C39 C44 H44 120.7
C43 C44 H44 120.7
C40 C41 C42 120.1(5)
C40 C41 H41 120.0
C42 C41 H41 120.0
C33 C34 C35 118.4(6)
C33 C34 H34 120.8
C35 C34 H34 120.8
C36 C37 C38 120.6(5)
C36 C37 H37 119.7
C38 C37 H37 119.7
C39 C40 C41 118.8(5)
C39 C40 H40 120.6
C41 C40 H40 120.6
C42 C43 C44 120.6(6)
C42 C43 H43 119.7
C44 C43 H43 119.7
C36 C35 C34 120.8(5)
C36 C35 H35 119.6
C34 C35 H35 119.6
C43 C42 C41 119.7(5)
C43 C42 H42 120.2
C41 C42 H42 120.2
O3 Cl2 O4 111.8(4)
O3 Cl2 O2 111.2(4)
O4 Cl2 O2 111.7(4)
O3 Cl2 O5 106.0(4)
O4 Cl2 O5 109.3(4)
O2 Cl2 O5 106.5(5)
O7 Cl3 O9 109.6(3)
O7 Cl3 O8 109.7(3)
O9 Cl3 O8 109.2(3)
O7 Cl3 O6 109.6(3)
O9 Cl3 O6 109.6(3)
O8 Cl3 O6 109.1(3)

loop_
_geom_bond_atom_site_label_1
_geom_bond_atom_site_label_2
_geom_bond_distance
Cu1 O10 1.959(3)
Cu1 N3 2.015(4)
Cu1 O1 2.025(3)
Cu1 N1 2.034(4)
Cu1 N2 2.140(4)
Cu2 O1 1.986(3)
Cu2 O11 1.993(3)
Cu2 N6 2.005(4)
Cu2 N4 2.054(4)
Cu2 N5 2.173(4)
O1 C1 1.366(6)
N1 C7 1.494(7)
N1 C8 1.494(6)
N1 C14 1.500(7)
N2 C15 1.346(7)
N2 C19 1.347(7)
N3 C13 1.332(7)
N3 C9 1.345(7)
N4 C27 1.482(6)
N4 C21 1.493(7)
N4 C20 1.497(7)
N5 C26 1.336(7)
N5 C22 1.352(7)
N6 C32 1.318(7)
N6 C28 1.348(6)
O10 P4 1.489(4)
O11 P4 1.494(4)
P4 O12 1.586(4)
P4 O13 1.599(4)
O12 C33 1.394(6)
O13 C39 1.415(6)
Cl1 C4 1.743(5)
C1 C2 1.388(7)
C1 C6 1.399(7)
C2 C3 1.380(7)
C2 C7 1.507(7)
C5 C4 1.382(8)
C5 C6 1.399(7)
C5 H5 0.9500
C7 H7A 0.9900
C7 H7B 0.9900
C3 C4 1.377(7)
C3 H3 0.9500
C6 C20 1.511(7)
C9 C10 1.386(7)
C9 C8 1.495(8)
C11 C12 1.367(8)
C11 C10 1.382(8)
C11 H11 0.9500
C8 H8A 0.9900
C8 H8B 0.9900
C13 C12 1.382(7)
C13 H13 0.9500
C12 H12 0.9500
C10 H10 0.9500
C14 C15 1.517(8)
C14 H14A 0.9900
C14 H14B 0.9900
C19 C18 1.381(8)
C19 H19 0.9500
C16 C17 1.374(9)
C16 C15 1.392(8)
C16 H16 0.9500
C17 C18 1.375(8)
C17 H17 0.9500
C18 H18 0.9500
C22 C23 1.392(8)
C22 C21 1.504(8)
C23 C24 1.371(8)
C23 H23 0.9500
C21 H21A 0.9900
C21 H21B 0.9900
C26 C25 1.379(8)
C26 H26 0.9500
C25 C24 1.388(8)
C25 H25 0.9500
C24 H24 0.9500
C20 H20A 0.9900
C20 H20B 0.9900
C32 C31 1.379(7)
C32 H32 0.9500
C28 C29 1.386(7)
C28 C27 1.496(7)
C27 H27A 0.9900
C27 H27B 0.9900
C29 C30 1.384(8)
C29 H29 0.9500
C31 C30 1.381(8)
C31 H31 0.9500
C30 H30 0.9500
C33 C34 1.377(8)
C33 C38 1.389(8)
C38 C37 1.393(7)
C38 H38 0.9500
C36 C37 1.373(8)
C36 C35 1.383(9)
C36 H36 0.9500
C39 C44 1.370(8)
C39 C40 1.376(7)
C44 C43 1.383(8)
C44 H44 0.9500
C41 C40 1.381(8)
C41 C42 1.389(9)
C41 H41 0.9500
C34 C35 1.392(8)
C34 H34 0.9500
C37 H37 0.9500
C40 H40 0.9500
C43 C42 1.382(8)
C43 H43 0.9500
C35 H35 0.9500
C42 H42 0.9500
Cl2 O3 1.394(5)
Cl2 O4 1.412(5)
Cl2 O2 1.416(6)
Cl2 O5 1.424(7)
Cl3 O7 1.419(4)
Cl3 O9 1.424(4)
Cl3 O8 1.433(5)
Cl3 O6 1.440(4)

loop_
_geom_torsion_atom_site_label_1
_geom_torsion_atom_site_label_2
_geom_torsion_atom_site_label_3
_geom_torsion_atom_site_label_4
_geom_torsion
O10 P4 O12 C33 -171.7(4)
O11 P4 O12 C33 -42.8(4)
O13 P4 O12 C33 73.5(4)
O10 P4 O13 C39 53.4(4)
O11 P4 O13 C39 -76.9(4)
O12 P4 O13 C39 165.0(4)
O1 C1 C2 C3 178.2(5)
C6 C1 C2 C3 -0.9(8)
O1 C1 C2 C7 -0.6(7)
C6 C1 C2 C7 -179.7(5)
C8 N1 C7 C2 178.6(4)
C14 N1 C7 C2 57.1(5)
C3 C2 C7 N1 -115.5(5)
C1 C2 C7 N1 63.3(6)
C1 C2 C3 C4 -0.3(8)
C7 C2 C3 C4 178.5(5)
O1 C1 C6 C5 -177.9(5)
C2 C1 C6 C5 1.2(8)
O1 C1 C6 C20 6.7(8)
C2 C1 C6 C20 -174.2(5)
C4 C5 C6 C1 -0.4(8)
C4 C5 C6 C20 175.1(5)
C2 C3 C4 C5 1.2(9)
C2 C3 C4 Cl1 -178.4(4)
C6 C5 C4 C3 -0.8(9)
C6 C5 C4 Cl1 178.7(4)
C13 N3 C9 C10 3.0(8)
C13 N3 C9 C8 -175.2(5)
C7 N1 C8 C9 162.1(4)
C14 N1 C8 C9 -75.3(5)
N3 C9 C8 N1 -35.0(6)
C10 C9 C8 N1 146.8(5)
C9 N3 C13 C12 -1.0(8)
C10 C11 C12 C13 3.1(9)
N3 C13 C12 C11 -2.1(9)
C12 C11 C10 C9 -1.2(9)
N3 C9 C10 C11 -1.9(8)
C8 C9 C10 C11 176.1(5)
C7 N1 C14 C15 -91.2(5)
C8 N1 C14 C15 147.9(4)
C15 N2 C19 C18 2.9(8)
C19 N2 C15 C16 -1.4(7)
C19 N2 C15 C14 -178.5(4)
C17 C16 C15 N2 -0.7(8)
C17 C16 C15 C14 176.1(5)
N1 C14 C15 N2 -38.3(6)
N1 C14 C15 C16 144.7(5)
C15 C16 C17 C18 1.4(8)
C16 C17 C18 C19 0.0(8)
N2 C19 C18 C17 -2.2(8)
C26 N5 C22 C23 0.1(7)
C26 N5 C22 C21 -177.2(4)
N5 C22 C23 C24 -1.0(8)
C21 C22 C23 C24 176.2(5)
C27 N4 C21 C22 144.0(4)
C20 N4 C21 C22 -93.4(5)
N5 C22 C21 N4 -39.2(6)
C23 C22 C21 N4 143.5(5)
C22 N5 C26 C25 0.5(7)
N5 C26 C25 C24 -0.2(8)
C22 C23 C24 C25 1.2(8)
C26 C25 C24 C23 -0.6(8)
C27 N4 C20 C6 176.3(4)
C21 N4 C20 C6 54.5(5)
C1 C6 C20 N4 59.3(6)
C5 C6 C20 N4 -116.1(5)
C28 N6 C32 C31 -2.1(8)
C32 N6 C28 C29 3.6(8)
C32 N6 C28 C27 -175.7(5)
C21 N4 C27 C28 -77.3(5)
C20 N4 C27 C28 159.1(4)
N6 C28 C27 N4 -34.9(6)
C29 C28 C27 N4 145.8(5)
N6 C28 C29 C30 -2.1(8)
C27 C28 C29 C30 177.1(5)
N6 C32 C31 C30 -0.8(9)
C32 C31 C30 C29 2.3(9)
C28 C29 C30 C31 -0.9(8)
P4 O12 C33 C34 143.0(4)
P4 O12 C33 C38 -38.8(7)
C34 C33 C38 C37 1.1(8)
O12 C33 C38 C37 -177.0(5)
P4 O13 C39 C44 41.1(7)
P4 O13 C39 C40 -140.3(4)
C40 C39 C44 C43 0.8(8)
O13 C39 C44 C43 179.3(5)
C38 C33 C34 C35 -1.5(9)
O12 C33 C34 C35 176.7(5)
C35 C36 C37 C38 -1.9(9)
C33 C38 C37 C36 0.6(8)
C44 C39 C40 C41 0.4(8)
O13 C39 C40 C41 -178.2(5)
C42 C41 C40 C39 -1.0(8)
C39 C44 C43 C42 -1.5(8)
C37 C36 C35 C34 1.5(9)
C33 C34 C35 C36 0.2(9)
C44 C43 C42 C41 0.9(9)
C40 C41 C42 C43 0.3(9)
